data_7063841
loop_
_publ_author_name
'Beau, Maxime'
'Jeon, Ie-Rang'
'Jeannin, Olivier'
'Guizouarn, Thierry'
'Fourmigu\'e, Marc'

_publ_section_title
;
 Activation of chalcogen bonding in tetrathiafulvalene derivatives with
 Se/S differentiation
;
_journal_issue 26
_journal_name_full 'New Journal of Chemistry'
_journal_page_first 11501
_journal_page_last 11508
_journal_paper_doi 10.1039/D5NJ01745A
_journal_volume 49
_journal_year 2025
_chemical_formula_moiety 'C10 H12 S6 Se2, C12 H3 F N4'
_chemical_formula_sum 'C22 H15 F N4 S6 Se2'
_chemical_formula_weight 704.66
_chemical_name_common '[(MeSe)2(MeS)2TTF][TCNQF'
_space_group_IT_number 2
_space_group_name_Hall '-P 1'
_space_group_name_H-M_alt 'P -1'
_symmetry_cell_setting triclinic
_symmetry_Int_Tables_number 2
_symmetry_space_group_name_Hall '-P 1'
_symmetry_space_group_name_H-M 'P -1'
_atom_sites_solution_hydrogens geom
_atom_sites_solution_primary 'dual - dual-space method e.g. SHELXD'
_atom_sites_solution_secondary 'dual - dual-space method e.g. SHELXD'
_audit_conform_dict_location ftp://ftp.iucr.org/pub/cif_core.dic
_audit_conform_dict_name cif_core.dic
_audit_conform_dict_version 2.4.3
_audit_creation_date 2019-11-20T15:57:35-00:00
_audit_creation_method 'WinGX routine CIF_UPDATE'
_audit_update_record
;
2025-04-22 deposited with the CCDC.	2025-05-30 downloaded from the CCDC.
;
_cell_angle_alpha 80.600(2)
_cell_angle_beta 84.314(3)
_cell_angle_gamma 83.533(2)
_cell_formula_units_Z 2
_cell_length_a 8.3729(6)
_cell_length_b 11.2809(8)
_cell_length_c 14.7350(11)
_cell_measurement_reflns_used 3466
_cell_measurement_temperature 296(2)
_cell_measurement_theta_max 27.01
_cell_measurement_theta_min 2.46
_cell_measurement_wavelength 0.71073
_cell_volume 1359.72(17)
_computing_cell_refinement 'Bruker APEX2 (Bruker, 2014)'
_computing_data_collection 'Bruker APEX2 (Bruker, 2014)'
_computing_data_reduction 'Bruker APEX2 (Bruker, 2014)'
_computing_molecular_graphics 'Ortep for Windows (Farrugia, 2012)'
_computing_publication_material 'WinGX publication routines (Farrugia, 2012)'
_computing_structure_refinement 'SHELXL-2014/7 (Sheldrick, 2014)'
_computing_structure_solution 'SHELXT-2014 (Sheldrick, 2014)'
_diffrn_ambient_temperature 296(2)
_diffrn_detector 'CCD plate'
_diffrn_measured_fraction_theta_full 0.997
_diffrn_measured_fraction_theta_max 0.986
_diffrn_measurement_device_type 'APEXII, Bruker-AXS'
_diffrn_measurement_method 'CCD rotation images, thick slices'
_diffrn_orient_matrix_UB_11 -0.079373
_diffrn_orient_matrix_UB_12 0.072275
_diffrn_orient_matrix_UB_13 0.005068
_diffrn_orient_matrix_UB_21 0.053197
_diffrn_orient_matrix_UB_22 0.016373
_diffrn_orient_matrix_UB_23 0.053906
_diffrn_orient_matrix_UB_31 0.073594
_diffrn_orient_matrix_UB_32 0.051578
_diffrn_orient_matrix_UB_33 -0.04281
_diffrn_radiation_monochromator graphite
_diffrn_radiation_probe x-ray
_diffrn_radiation_source 'fine-focus sealed tube'
_diffrn_radiation_type MoK\a
_diffrn_radiation_wavelength 0.71073
_diffrn_reflns_av_R_equivalents 0.0281
_diffrn_reflns_av_unetI/netI 0.055
_diffrn_reflns_Laue_measured_fraction_full 0.997
_diffrn_reflns_Laue_measured_fraction_max 0.986
_diffrn_reflns_limit_h_max 9
_diffrn_reflns_limit_h_min -10
_diffrn_reflns_limit_k_max 13
_diffrn_reflns_limit_k_min -14
_diffrn_reflns_limit_l_max 19
_diffrn_reflns_limit_l_min -18
_diffrn_reflns_number 13768
_diffrn_reflns_point_group_measured_fraction_full 0.997
_diffrn_reflns_point_group_measured_fraction_max 0.986
_diffrn_reflns_theta_full 25.242
_diffrn_reflns_theta_max 27.541
_diffrn_reflns_theta_min 2.728
_diffrn_standards_number 0
_exptl_absorpt_coefficient_mu 3.207
_exptl_absorpt_correction_T_max 0.749
_exptl_absorpt_correction_T_min 0.589
_exptl_absorpt_correction_type multi-scan
_exptl_absorpt_process_details
;
  [Sheldrick, G.M. (2014). SADABS Bruker AXS Inc., Madison, Wisconsin, USA]
;
_exptl_crystal_colour black
_exptl_crystal_density_diffrn 1.721
_exptl_crystal_density_method 'not measured'
_exptl_crystal_description prism
_exptl_crystal_F_000 696
_exptl_crystal_size_max 0.19
_exptl_crystal_size_mid 0.14
_exptl_crystal_size_min 0.09
_refine_diff_density_max 0.541
_refine_diff_density_min -0.553
_refine_diff_density_rms 0.078
_refine_ls_extinction_method none
_refine_ls_goodness_of_fit_ref 1.059
_refine_ls_hydrogen_treatment constr
_refine_ls_matrix_type full
_refine_ls_number_constraints 0
_refine_ls_number_parameters 338
_refine_ls_number_reflns 6193
_refine_ls_number_restraints 9
_refine_ls_restrained_S_all 1.059
_refine_ls_R_factor_all 0.1023
_refine_ls_R_factor_gt 0.0523
_refine_ls_shift/su_max 0
_refine_ls_shift/su_mean 0
_refine_ls_structure_factor_coef Fsqd
_refine_ls_weighting_details 'w=1/[\s^2^(Fo^2^)+(0.0355P)^2^+2.8099P] where P=(Fo^2^+2Fc^2^)/3'
_refine_ls_weighting_scheme calc
_refine_ls_wR_factor_gt 0.1145
_refine_ls_wR_factor_ref 0.1308
_reflns_Friedel_coverage 0
_reflns_number_gt 3789
_reflns_number_total 6193
_reflns_threshold_expression 'I > 2\s(I)'
_cod_data_source_file d5nj01745a2.cif
_cod_data_source_block shelx_CCDC1
_cod_depositor_comments 'Adding full bibliography for 7063840--7063845.cif.'
_cod_database_code 7063841

loop_
_symmetry_equiv_pos_as_xyz
'x, y, z'
'-x, -y, -z'

loop_
_atom_site_label
_atom_site_type_symbol
_atom_site_fract_x
_atom_site_fract_y
_atom_site_fract_z
_atom_site_U_iso_or_equiv
_atom_site_adp_type
_atom_site_occupancy
_atom_site_site_symmetry_order
_atom_site_calc_flag
_atom_site_refinement_flags_posn
_atom_site_refinement_flags_adp
_atom_site_refinement_flags_occupancy
_atom_site_disorder_assembly
_atom_site_disorder_group
C1 C 0.3018(5) 0.4753(4) 0.7584(3) 0.0343(10) Uani 1 1 d . . . . .
C2 C 0.5063(5) 0.2862(4) 0.7545(3) 0.0335(10) Uani 1 1 d . . . . .
C3 C 0.4830(5) 0.3277(4) 0.6653(3) 0.0367(10) Uani 1 1 d . . . . .
C4 C 0.5244(8) 0.0727(5) 0.8855(5) 0.085(2) Uani 1 1 d . . . . .
H4A H 0.4781 0.1259 0.9278 0.128 Uiso 1 1 calc R U . . .
H4B H 0.5909 0.0073 0.9175 0.128 Uiso 1 1 calc R U . . .
H4C H 0.4398 0.0411 0.8601 0.128 Uiso 1 1 calc R U . . .
C5 C 0.4791(9) 0.1246(5) 0.5775(5) 0.082(2) Uani 1 1 d . . . . .
H5A H 0.489 0.083 0.6393 0.122 Uiso 1 1 calc R U . . .
H5B H 0.5307 0.0744 0.5343 0.122 Uiso 1 1 calc R U . . .
H5C H 0.367 0.1428 0.567 0.122 Uiso 1 1 calc R U . . .
C6 C 0.1936(5) 0.5643(4) 0.7853(3) 0.0369(10) Uani 1 1 d . . . . .
C7 C -0.0083(5) 0.7547(4) 0.7891(4) 0.0434(11) Uani 1 1 d . . . . .
C8 C 0.0143(6) 0.7124(4) 0.8775(4) 0.0453(12) Uani 1 1 d . . . . .
C9 C -0.0338(9) 0.9498(5) 0.6394(4) 0.093(2) Uani 1 1 d . . . . .
H9A H 0.0769 0.9559 0.6483 0.139 Uiso 1 1 calc R U . . .
H9B H -0.084 1.0281 0.6159 0.139 Uiso 1 1 calc R U . . .
H9C H -0.0387 0.8955 0.5962 0.139 Uiso 1 1 calc R U . . .
C10 C 0.1131(7) 0.8588(5) 0.9915(4) 0.0718(17) Uani 1 1 d . . . . .
H10A H 0.201 0.7984 1.006 0.108 Uiso 1 1 calc R U . . .
H10B H 0.0908 0.9069 1.0402 0.108 Uiso 1 1 calc R U . . .
H10C H 0.1416 0.9096 0.9347 0.108 Uiso 1 1 calc R U . . .
C11 C 0.8930(6) 0.3928(4) 0.6980(3) 0.0416(11) Uani 1 1 d . . . . .
C12 C 0.8131(6) 0.4783(5) 0.6318(3) 0.0459(12) Uani 1 1 d . . . . .
H12 H 0.8345 0.4707 0.5698 0.055 Uiso 0.469(13) 1 calc R U P . .
C13 C 0.7066(6) 0.5709(4) 0.6547(3) 0.0456(12) Uani 1 1 d D . . . .
H13 H 0.6583 0.6254 0.6086 0.055 Uiso 0.902(12) 1 calc R U P . .
C14 C 0.6686(6) 0.5849(4) 0.7490(3) 0.0433(11) Uani 1 1 d . . . . .
C15 C 0.7507(6) 0.5001(4) 0.8160(3) 0.0448(12) Uani 1 1 d D . . . .
H15 H 0.73 0.5073 0.8781 0.054 Uiso 0.740(12) 1 calc R U P . .
C16 C 0.8577(6) 0.4097(4) 0.7915(3) 0.0451(12) Uani 1 1 d D . . . .
H16 H 0.9098 0.357 0.8372 0.054 Uiso 0.888(12) 1 calc R U P . .
C17 C 1.0005(6) 0.2964(5) 0.6737(3) 0.0462(12) Uani 1 1 d . . . . .
C18 C 1.0395(7) 0.2754(5) 0.5818(4) 0.0545(13) Uani 1 1 d . . . . .
C19 C 1.0783(6) 0.2119(5) 0.7427(4) 0.0524(13) Uani 1 1 d . . . . .
C20 C 0.5574(6) 0.6769(4) 0.7748(4) 0.0477(12) Uani 1 1 d . . . . .
C21 C 0.4744(6) 0.7624(5) 0.7076(4) 0.0547(14) Uani 1 1 d . . . . .
C22 C 0.5193(7) 0.6947(5) 0.8676(5) 0.0631(15) Uani 1 1 d . . . . .
N1 N 1.0754(7) 0.2533(5) 0.5094(4) 0.0839(17) Uani 1 1 d . . . . .
N2 N 1.1409(6) 0.1432(5) 0.7961(4) 0.0740(15) Uani 1 1 d . . . . .
N3 N 0.4085(6) 0.8302(5) 0.6550(4) 0.0763(15) Uani 1 1 d . . . . .
N4 N 0.4910(8) 0.7105(6) 0.9410(4) 0.101(2) Uani 1 1 d . . . . .
S1 S 0.40227(14) 0.36723(10) 0.83706(8) 0.0401(3) Uani 1 1 d . . . . .
S2 S 0.35303(15) 0.45986(10) 0.64363(8) 0.0401(3) Uani 1 1 d . . . . .
S3 S 0.08930(14) 0.67054(10) 0.70667(8) 0.0420(3) Uani 1 1 d . . . . .
S4 S 0.13468(15) 0.57668(11) 0.90073(8) 0.0454(3) Uani 1 1 d . . . . .
S5A S 0.64743(9) 0.15610(7) 0.79212(5) 0.0495(3) Uani 0.5460(18) 1 d . . P . .
S5B S -0.14069(10) 0.89187(7) 0.75082(7) 0.0689(3) Uani 0.4540(18) 1 d . . P . .
S6A S 0.57685(10) 0.26732(7) 0.56207(5) 0.0532(3) Uani 0.5460(18) 1 d . . P . .
S6B S -0.07221(10) 0.78311(7) 0.97903(6) 0.0613(3) Uani 0.4540(18) 1 d . . P . .
Se1A Se -0.14069(10) 0.89187(7) 0.75082(7) 0.0689(3) Uani 0.5460(18) 1 d . . P . .
Se1B Se 0.64743(9) 0.15610(7) 0.79212(5) 0.0495(3) Uani 0.4540(18) 1 d . . P . .
Se2A Se -0.07221(10) 0.78311(7) 0.97903(6) 0.0613(3) Uani 0.5460(18) 1 d . . P . .
Se2B Se 0.57685(10) 0.26732(7) 0.56207(5) 0.0532(3) Uani 0.4540(18) 1 d . . P . .
F1 F 0.8431(7) 0.4694(5) 0.5422(4) 0.0609(17) Uani 0.531(7) 1 d . . P . .
F2 F 0.654(3) 0.650(2) 0.5899(16) 0.0609(17) Uani 0.100(6) 1 d D . P . .
F3 F 0.7276(15) 0.5137(10) 0.9041(7) 0.0609(17) Uani 0.259(6) 1 d D . P . .
F4 F 0.922(3) 0.343(2) 0.8604(14) 0.0609(17) Uani 0.114(6) 1 d D . P . .

loop_
_atom_site_aniso_label
_atom_site_aniso_U_11
_atom_site_aniso_U_22
_atom_site_aniso_U_33
_atom_site_aniso_U_23
_atom_site_aniso_U_13
_atom_site_aniso_U_12
C1 0.038(2) 0.032(2) 0.035(2) -0.0048(19) -0.0076(19) -0.0041(19)
C2 0.035(2) 0.027(2) 0.038(2) -0.0056(19) -0.0003(19) -0.0009(18)
C3 0.046(3) 0.031(2) 0.034(2) -0.0065(19) -0.001(2) -0.008(2)
C4 0.081(4) 0.061(4) 0.091(5) 0.030(3) 0.012(4) 0.016(3)
C5 0.115(6) 0.056(4) 0.083(5) -0.033(3) -0.001(4) -0.025(4)
C6 0.037(2) 0.032(2) 0.041(3) -0.003(2) -0.008(2) -0.0020(19)
C7 0.038(3) 0.036(3) 0.057(3) -0.009(2) -0.001(2) -0.001(2)
C8 0.040(3) 0.042(3) 0.053(3) -0.014(2) 0.003(2) 0.002(2)
C9 0.141(7) 0.053(4) 0.077(5) 0.002(3) -0.016(5) 0.014(4)
C10 0.073(4) 0.069(4) 0.079(4) -0.035(3) -0.009(3) 0.003(3)
C11 0.039(3) 0.045(3) 0.042(3) -0.002(2) -0.006(2) -0.018(2)
C12 0.050(3) 0.052(3) 0.037(3) -0.005(2) -0.003(2) -0.016(2)
C13 0.048(3) 0.044(3) 0.045(3) 0.003(2) -0.010(2) -0.015(2)
C14 0.043(3) 0.041(3) 0.048(3) -0.004(2) -0.007(2) -0.013(2)
C15 0.049(3) 0.050(3) 0.037(3) -0.009(2) -0.006(2) -0.012(2)
C16 0.043(3) 0.049(3) 0.044(3) 0.000(2) -0.012(2) -0.011(2)
C17 0.037(3) 0.053(3) 0.049(3) -0.003(2) -0.006(2) -0.010(2)
C18 0.055(3) 0.050(3) 0.060(4) -0.008(3) 0.000(3) -0.013(3)
C19 0.043(3) 0.058(3) 0.058(3) -0.015(3) 0.001(3) -0.005(3)
C20 0.048(3) 0.043(3) 0.052(3) 0.000(2) -0.011(2) -0.010(2)
C21 0.051(3) 0.043(3) 0.069(4) -0.004(3) -0.001(3) -0.009(2)
C22 0.058(4) 0.067(4) 0.066(4) -0.020(3) -0.012(3) 0.008(3)
N1 0.107(5) 0.086(4) 0.058(3) -0.012(3) 0.005(3) -0.010(3)
N2 0.066(3) 0.073(4) 0.080(4) -0.007(3) -0.017(3) 0.010(3)
N3 0.080(4) 0.057(3) 0.087(4) 0.007(3) -0.017(3) -0.002(3)
N4 0.101(5) 0.134(6) 0.069(4) -0.043(4) -0.017(3) 0.032(4)
S1 0.0462(7) 0.0365(6) 0.0355(6) -0.0057(5) -0.0058(5) 0.0066(5)
S2 0.0490(7) 0.0355(6) 0.0348(6) -0.0029(5) -0.0068(5) 0.0003(5)
S3 0.0434(7) 0.0353(6) 0.0462(7) -0.0038(5) -0.0103(6) 0.0029(5)
S4 0.0494(7) 0.0423(7) 0.0421(7) -0.0072(5) -0.0025(6) 0.0061(6)
S5A 0.0472(5) 0.0380(4) 0.0559(5) 0.0026(3) -0.0004(4) 0.0100(3)
S5B 0.0578(5) 0.0414(5) 0.0983(7) 0.0003(4) -0.0038(5) 0.0163(4)
S6A 0.0672(6) 0.0444(5) 0.0468(5) -0.0134(4) 0.0114(4) -0.0052(4)
S6B 0.0597(5) 0.0567(5) 0.0671(6) -0.0242(4) 0.0079(4) 0.0059(4)
Se1A 0.0578(5) 0.0414(5) 0.0983(7) 0.0003(4) -0.0038(5) 0.0163(4)
Se1B 0.0472(5) 0.0380(4) 0.0559(5) 0.0026(3) -0.0004(4) 0.0100(3)
Se2A 0.0597(5) 0.0567(5) 0.0671(6) -0.0242(4) 0.0079(4) 0.0059(4)
Se2B 0.0672(6) 0.0444(5) 0.0468(5) -0.0134(4) 0.0114(4) -0.0052(4)
F1 0.077(4) 0.062(3) 0.041(3) -0.004(2) -0.008(2) 0.002(3)
F2 0.077(4) 0.062(3) 0.041(3) -0.004(2) -0.008(2) 0.002(3)
F3 0.077(4) 0.062(3) 0.041(3) -0.004(2) -0.008(2) 0.002(3)
F4 0.077(4) 0.062(3) 0.041(3) -0.004(2) -0.008(2) 0.002(3)

loop_
_atom_type_symbol
_atom_type_description
_atom_type_scat_dispersion_real
_atom_type_scat_dispersion_imag
_atom_type_scat_source
C C 0.0033 0.0016 'International Tables Vol C Tables 4.2.6.8 and 6.1.1.4'
H H 0 0 'International Tables Vol C Tables 4.2.6.8 and 6.1.1.4'
F F 0.0171 0.0103 'International Tables Vol C Tables 4.2.6.8 and 6.1.1.4'
N N 0.0061 0.0033 'International Tables Vol C Tables 4.2.6.8 and 6.1.1.4'
S S 0.1246 0.1234 'International Tables Vol C Tables 4.2.6.8 and 6.1.1.4'
Se Se -0.0929 2.2259 'International Tables Vol C Tables 4.2.6.8 and 6.1.1.4'

loop_
_geom_angle_atom_site_label_1
_geom_angle_atom_site_label_2
_geom_angle_atom_site_label_3
_geom_angle
_geom_angle_site_symmetry_1
_geom_angle_site_symmetry_3
_geom_angle_publ_flag
C6 C1 S2 123.1(3) . . ?
C6 C1 S1 122.4(3) . . ?
S2 C1 S1 114.4(2) . . ?
C3 C2 S1 117.3(3) . . ?
C3 C2 S5A 123.6(3) . . ?
S1 C2 S5A 119.0(2) . . ?
C2 C3 S2 116.3(3) . . ?
C2 C3 S6A 128.5(3) . . ?
S2 C3 S6A 115.1(2) . . ?
S5A C4 H4A 109.5 . . ?
S5A C4 H4B 109.5 . . ?
H4A C4 H4B 109.5 . . ?
S5A C4 H4C 109.5 . . ?
H4A C4 H4C 109.5 . . ?
H4B C4 H4C 109.5 . . ?
S6A C5 H5A 109.5 . . ?
S6A C5 H5B 109.5 . . ?
H5A C5 H5B 109.5 . . ?
S6A C5 H5C 109.5 . . ?
H5A C5 H5C 109.5 . . ?
H5B C5 H5C 109.5 . . ?
C1 C6 S3 122.5(3) . . ?
C1 C6 S4 123.5(3) . . ?
S3 C6 S4 113.9(2) . . ?
C8 C7 S3 117.1(4) . . ?
C8 C7 S5B 123.9(4) . . ?
S3 C7 S5B 119.0(3) . . ?
C7 C8 S4 117.3(4) . . ?
C7 C8 S6B 126.5(4) . . ?
S4 C8 S6B 116.3(3) . . ?
S5B C9 H9A 109.5 . . ?
S5B C9 H9B 109.5 . . ?
H9A C9 H9B 109.5 . . ?
S5B C9 H9C 109.5 . . ?
H9A C9 H9C 109.5 . . ?
H9B C9 H9C 109.5 . . ?
S6B C10 H10A 109.5 . . ?
S6B C10 H10B 109.5 . . ?
H10A C10 H10B 109.5 . . ?
S6B C10 H10C 109.5 . . ?
H10A C10 H10C 109.5 . . ?
H10B C10 H10C 109.5 . . ?
C17 C11 C12 122.6(4) . . ?
C17 C11 C16 121.3(4) . . ?
C12 C11 C16 116.1(5) . . ?
C13 C12 C11 123.1(5) . . ?
C13 C12 H12 118.5 . . ?
C11 C12 H12 118.5 . . ?
C12 C13 C14 120.3(4) . . ?
C12 C13 H13 119.8 . . ?
C14 C13 H13 119.8 . . ?
C20 C14 C13 121.7(4) . . ?
C20 C14 C15 121.5(5) . . ?
C13 C14 C15 116.8(4) . . ?
C16 C15 C14 121.8(5) . . ?
C16 C15 H15 119.1 . . ?
C14 C15 H15 119.1 . . ?
C15 C16 C11 121.8(5) . . ?
C15 C16 H16 119.1 . . ?
C11 C16 H16 119.1 . . ?
C11 C17 C18 123.6(5) . . ?
C11 C17 C19 120.8(5) . . ?
C18 C17 C19 115.6(5) . . ?
N1 C18 C17 176.6(6) . . ?
N2 C19 C17 178.5(6) . . ?
C14 C20 C22 123.1(5) . . ?
C14 C20 C21 121.6(5) . . ?
C22 C20 C21 115.3(5) . . ?
N3 C21 C20 179.5(7) . . ?
N4 C22 C20 178.7(8) . . ?
C1 S1 C2 95.6(2) . . ?
C1 S2 C3 96.2(2) . . ?
C7 S3 C6 95.4(2) . . ?
C8 S4 C6 95.5(2) . . ?
C2 S5A C4 101.4(2) . . ?
C7 S5B C9 101.4(3) . . ?
C3 S6A C5 99.1(2) . . ?
C8 S6B C10 95.8(2) . . ?

loop_
_geom_bond_atom_site_label_1
_geom_bond_atom_site_label_2
_geom_bond_distance
_geom_bond_site_symmetry_2
_geom_bond_publ_flag
C1 C6 1.356(6) . ?
C1 S2 1.735(4) . ?
C1 S1 1.743(4) . ?
C2 C3 1.346(6) . ?
C2 S1 1.746(4) . ?
C2 S5A 1.825(4) . ?
C3 S2 1.748(4) . ?
C3 S6A 1.838(4) . ?
C4 S5A 1.831(6) . ?
C4 H4A 0.96 . ?
C4 H4B 0.96 . ?
C4 H4C 0.96 . ?
C5 S6A 1.858(6) . ?
C5 H5A 0.96 . ?
C5 H5B 0.96 . ?
C5 H5C 0.96 . ?
C6 S3 1.747(4) . ?
C6 S4 1.747(5) . ?
C7 C8 1.336(7) . ?
C7 S3 1.747(5) . ?
C7 S5B 1.842(5) . ?
C8 S4 1.740(5) . ?
C8 S6B 1.856(5) . ?
C9 S5B 1.847(7) . ?
C9 H9A 0.96 . ?
C9 H9B 0.96 . ?
C9 H9C 0.96 . ?
C10 S6B 1.891(6) . ?
C10 H10A 0.96 . ?
C10 H10B 0.96 . ?
C10 H10C 0.96 . ?
C11 C17 1.401(7) . ?
C11 C12 1.416(6) . ?
C11 C16 1.419(7) . ?
C12 C13 1.358(7) . ?
C12 H12 0.93 . ?
C13 C14 1.425(7) . ?
C13 H13 0.93 . ?
C14 C20 1.389(7) . ?
C14 C15 1.429(7) . ?
C15 C16 1.350(7) . ?
C15 H15 0.93 . ?
C16 H16 0.93 . ?
C17 C18 1.413(8) . ?
C17 C19 1.429(7) . ?
C18 N1 1.138(7) . ?
C19 N2 1.134(6) . ?
C20 C22 1.415(8) . ?
C20 C21 1.438(7) . ?
C21 N3 1.134(6) . ?
C22 N4 1.122(7) . ?

loop_
_geom_torsion_atom_site_label_1
_geom_torsion_atom_site_label_2
_geom_torsion_atom_site_label_3
_geom_torsion_atom_site_label_4
_geom_torsion
_geom_torsion_site_symmetry_1
_geom_torsion_site_symmetry_2
_geom_torsion_site_symmetry_3
_geom_torsion_site_symmetry_4
_geom_torsion_publ_flag
S1 C2 C3 S2 1.0(5) . . . . ?
S5A C2 C3 S2 -175.6(2) . . . . ?
S1 C2 C3 S6A 178.1(3) . . . . ?
S5A C2 C3 S6A 1.5(6) . . . . ?
S2 C1 C6 S3 2.0(6) . . . . ?
S1 C1 C6 S3 -178.4(3) . . . . ?
S2 C1 C6 S4 177.1(3) . . . . ?
S1 C1 C6 S4 -3.4(6) . . . . ?
S3 C7 C8 S4 -1.3(6) . . . . ?
S5B C7 C8 S4 176.4(3) . . . . ?
S3 C7 C8 S6B 179.4(3) . . . . ?
S5B C7 C8 S6B -2.9(7) . . . . ?
C17 C11 C12 C13 178.9(4) . . . . ?
C16 C11 C12 C13 -0.9(7) . . . . ?
C11 C12 C13 C14 -0.9(7) . . . . ?
C12 C13 C14 C20 -178.5(4) . . . . ?
C12 C13 C14 C15 1.8(7) . . . . ?
C20 C14 C15 C16 179.3(5) . . . . ?
C13 C14 C15 C16 -0.9(7) . . . . ?
C14 C15 C16 C11 -0.9(7) . . . . ?
C17 C11 C16 C15 -178.0(4) . . . . ?
C12 C11 C16 C15 1.8(7) . . . . ?
C12 C11 C17 C18 0.1(7) . . . . ?
C16 C11 C17 C18 179.8(5) . . . . ?
C12 C11 C17 C19 -179.8(5) . . . . ?
C16 C11 C17 C19 0.0(7) . . . . ?
C13 C14 C20 C22 -178.7(5) . . . . ?
C15 C14 C20 C22 1.0(8) . . . . ?
C13 C14 C20 C21 0.4(7) . . . . ?
C15 C14 C20 C21 -179.9(5) . . . . ?
C6 C1 S1 C2 177.6(4) . . . . ?
S2 C1 S1 C2 -2.8(3) . . . . ?
C3 C2 S1 C1 1.1(4) . . . . ?
S5A C2 S1 C1 177.9(3) . . . . ?
C6 C1 S2 C3 -177.2(4) . . . . ?
S1 C1 S2 C3 3.3(3) . . . . ?
C2 C3 S2 C1 -2.6(4) . . . . ?
S6A C3 S2 C1 180.0(2) . . . . ?
C8 C7 S3 C6 -4.3(4) . . . . ?
S5B C7 S3 C6 177.8(3) . . . . ?
C1 C6 S3 C7 -176.1(4) . . . . ?
S4 C6 S3 C7 8.4(3) . . . . ?
C7 C8 S4 C6 6.3(4) . . . . ?
S6B C8 S4 C6 -174.4(3) . . . . ?
C1 C6 S4 C8 175.6(4) . . . . ?
S3 C6 S4 C8 -9.0(3) . . . . ?
C3 C2 S5A C4 -133.9(4) . . . . ?
S1 C2 S5A C4 49.5(4) . . . . ?
C8 C7 S5B C9 147.3(5) . . . . ?
S3 C7 S5B C9 -35.1(4) . . . . ?
C2 C3 S6A C5 69.3(5) . . . . ?
S2 C3 S6A C5 -113.6(3) . . . . ?
C7 C8 S6B C10 -97.9(5) . . . . ?
S4 C8 S6B C10 82.8(3) . . . . ?
